data_2207634
loop_
_publ_author_name
'Jia, Xue-Qiao'
'Yang, Guang-Ming'

_publ_section_title
;A trinuclear Cu~2~Mn complex, [Mn(Cu<i>L</i>)~2~(DMF)~2~](SCN)~2~, where
 H~2~<i>L</i> is
 3,10,18,21-tetraazatetracyclo[20.4.0.0^4,9^.0^12,17^]hexacosa-2,10,12,14,16,22,24,26-octaene-19,20-dionate(2{-})
 and DMF is dimethylformamide
;
_journal_coeditor_code SG6037
_journal_issue 12
_journal_name_full 'Acta Crystallographica Section E'
_journal_page_first m2653
_journal_page_last m2654
_journal_paper_doi 10.1107/S1600536805037438
_journal_volume 61
_journal_year 2005
_chemical_formula_iupac '[Cu2 Mn (C22 H20 N4 O2)2 (N C S)2 (C3 H7 N O)2]'
_chemical_formula_sum 'C52 H54 Cu2 Mn N12 O6 S2'
_chemical_formula_weight 1189.21
_chemical_name_systematic
bis(dimethylformamide)bis[\m-3,10,18,21-tetraazatetracyclo[20.4.0.0^4,9^.0^12,17^]hexacosa-2,10,12,14,16,22,24,26-octaene-19,20-dionato(2-)]bis(thiocyanato)dicopper(II)manganese(II)
_space_group_IT_number 2
_symmetry_cell_setting triclinic
_symmetry_space_group_name_Hall '-P 1'
_symmetry_space_group_name_H-M 'P -1'
_atom_sites_solution_hydrogens geom
_atom_sites_solution_primary direct
_atom_sites_solution_secondary difmap
_audit_creation_method SHELXL97
_cell_angle_alpha 69.960(3)
_cell_angle_beta 83.727(4)
_cell_angle_gamma 63.665(3)
_cell_formula_units_Z 1
_cell_length_a 9.9510(19)
_cell_length_b 11.188(2)
_cell_length_c 13.907(3)
_cell_measurement_reflns_used 1948
_cell_measurement_temperature 293(2)
_cell_measurement_theta_max 24.40
_cell_measurement_theta_min 2.70
_cell_volume 1301.9(4)
_computing_cell_refinement SMART
_computing_data_collection 'SMART (Bruker, 1997)'
_computing_data_reduction 'SAINT (Bruker, 1997)'
_computing_molecular_graphics 'SHELXTL (Bruker, 2000)'
_computing_publication_material SHELXTL
_computing_structure_refinement 'SHELXL97 (Sheldrick, 1997)'
_computing_structure_solution 'SHELXS97 (Sheldrick, 1997)'
_diffrn_ambient_temperature 294(2)
_diffrn_measured_fraction_theta_full 0.993
_diffrn_measured_fraction_theta_max 0.993
_diffrn_measurement_device_type 'Bruker SMART CCD area-detector'
_diffrn_measurement_method '\f and \w'
_diffrn_radiation_monochromator graphite
_diffrn_radiation_source 'fine-focus sealed tube'
_diffrn_radiation_type MoK\a
_diffrn_radiation_wavelength 0.71073
_diffrn_reflns_av_R_equivalents 0.0269
_diffrn_reflns_av_sigmaI/netI 0.0623
_diffrn_reflns_limit_h_max 8
_diffrn_reflns_limit_h_min -11
_diffrn_reflns_limit_k_max 11
_diffrn_reflns_limit_k_min -13
_diffrn_reflns_limit_l_max 16
_diffrn_reflns_limit_l_min -15
_diffrn_reflns_number 6623
_diffrn_reflns_theta_full 25.01
_diffrn_reflns_theta_max 25.01
_diffrn_reflns_theta_min 1.56
_exptl_absorpt_coefficient_mu 1.191
_exptl_absorpt_correction_T_max 0.867
_exptl_absorpt_correction_T_min 0.780
_exptl_absorpt_correction_type multi-scan
_exptl_absorpt_process_details '(SADABS; Sheldrick, 1996)'
_exptl_crystal_colour red
_exptl_crystal_density_diffrn 1.517
_exptl_crystal_density_method 'not measured'
_exptl_crystal_description block
_exptl_crystal_F_000 613
_exptl_crystal_size_max 0.24
_exptl_crystal_size_mid 0.16
_exptl_crystal_size_min 0.12
_refine_diff_density_max 0.440
_refine_diff_density_min -0.332
_refine_ls_extinction_method none
_refine_ls_goodness_of_fit_ref 1.058
_refine_ls_hydrogen_treatment constr
_refine_ls_matrix_type full
_refine_ls_number_parameters 342
_refine_ls_number_reflns 4570
_refine_ls_number_restraints 0
_refine_ls_restrained_S_all 1.058
_refine_ls_R_factor_all 0.0832
_refine_ls_R_factor_gt 0.0454
_refine_ls_shift/su_max 0.005
_refine_ls_shift/su_mean 0.001
_refine_ls_structure_factor_coef Fsqd
_refine_ls_weighting_details 'calc w = 1/[\s^2^(Fo^2^)+(0.0548P)^2^+0.188P] where P=(Fo^2^+2Fc^2^)/3'
_refine_ls_weighting_scheme calc
_refine_ls_wR_factor_gt 0.0927
_refine_ls_wR_factor_ref 0.1101
_reflns_number_gt 3128
_reflns_number_total 4570
_reflns_threshold_expression I>2\s(I)
_cod_data_source_file sg6037.cif
_cod_data_source_block I
_cod_original_sg_symbol_H-M 'P- 1'
_cod_database_code 2207634
_cod_database_fobs_code 2207634

loop_
_symmetry_equiv_pos_as_xyz
'x, y, z'
'-x, -y, -z'

loop_
_atom_site_label
_atom_site_fract_x
_atom_site_fract_y
_atom_site_fract_z
_atom_site_U_iso_or_equiv
_atom_site_adp_type
_atom_site_calc_flag
_atom_site_refinement_flags
_atom_site_occupancy
_atom_site_type_symbol
Mn1 0.5000 1.5000 0.5000 0.0406(3) Uani d S 1 Mn
Cu1 0.58773(5) 0.95391(5) 0.69167(4) 0.03305(16) Uani d . 1 Cu
S1 0.71508(17) 1.56602(15) 0.18012(14) 0.0884(5) Uani d . 1 S
O1 0.6538(3) 1.3006(3) 0.6063(2) 0.0481(8) Uani d . 1 O
O2 0.3950(3) 1.3582(3) 0.5222(2) 0.0420(7) Uani d . 1 O
N1 0.6927(3) 1.0676(3) 0.6870(2) 0.0318(7) Uani d . 1 N
N2 0.4215(3) 1.1330(3) 0.6203(2) 0.0316(8) Uani d . 1 N
N3 0.4991(3) 0.8419(3) 0.6670(3) 0.0358(8) Uani d . 1 N
N4 0.7713(4) 0.7759(3) 0.7237(3) 0.0391(8) Uani d . 1 N
N5 0.3224(4) 1.0146(3) 0.9628(3) 0.0426(9) Uani d . 1 N
N6 0.6303(5) 1.4399(5) 0.3699(4) 0.0689(12) Uani d . 1 N
C1 0.6162(4) 1.2017(4) 0.6309(3) 0.0329(9) Uani d . 1 C
C2 0.4623(4) 1.2379(4) 0.5859(3) 0.0308(9) Uani d . 1 C
C3 0.2804(4) 1.1525(4) 0.5886(3) 0.0315(9) Uani d . 1 C
C4 0.1533(4) 1.2813(4) 0.5696(3) 0.0422(11) Uani d . 1 C
H4 0.1594 1.3558 0.5812 0.051 Uiso calc R 1 H
C5 0.0189(4) 1.3009(4) 0.5340(3) 0.0478(12) Uani d . 1 C
H5 -0.0642 1.3879 0.5225 0.057 Uiso calc R 1 H
C6 0.0059(5) 1.1924(4) 0.5149(4) 0.0501(12) Uani d . 1 C
H6 -0.0826 1.2074 0.4862 0.060 Uiso calc R 1 H
C7 0.1275(4) 1.0625(4) 0.5398(3) 0.0463(11) Uani d . 1 C
H7 0.1183 0.9884 0.5298 0.056 Uiso calc R 1 H
C8 0.2650(4) 1.0366(4) 0.5795(3) 0.0341(9) Uani d . 1 C
C9 0.3758(4) 0.8887(4) 0.6167(3) 0.0399(10) Uani d . 1 C
H9 0.3548 0.8232 0.6024 0.048 Uiso calc R 1 H
C10 0.5921(4) 0.6886(4) 0.7108(3) 0.0411(11) Uani d . 1 C
H10 0.5689 0.6405 0.6724 0.049 Uiso calc R 1 H
C11 0.5558(5) 0.6375(4) 0.8215(4) 0.0555(13) Uani d . 1 C
H11A 0.4531 0.6488 0.8246 0.067 Uiso calc R 1 H
H11B 0.5638 0.6949 0.8574 0.067 Uiso calc R 1 H
C12 0.6622(6) 0.4819(5) 0.8748(4) 0.0771(17) Uani d . 1 C
H12A 0.6395 0.4533 0.9464 0.093 Uiso calc R 1 H
H12B 0.6484 0.4232 0.8429 0.093 Uiso calc R 1 H
C13 0.8237(6) 0.4622(5) 0.8666(5) 0.0807(18) Uani d . 1 C
H13A 0.8388 0.5161 0.9026 0.097 Uiso calc R 1 H
H13B 0.8908 0.3633 0.8989 0.097 Uiso calc R 1 H
C14 0.8606(5) 0.5098(5) 0.7567(5) 0.0689(16) Uani d . 1 C
H14A 0.8557 0.4487 0.7232 0.083 Uiso calc R 1 H
H14B 0.9629 0.4996 0.7542 0.083 Uiso calc R 1 H
C15 0.7553(4) 0.6635(4) 0.6973(3) 0.0440(11) Uani d . 1 C
H15 0.7740 0.6786 0.6244 0.053 Uiso calc R 1 H
C16 0.8991(4) 0.7624(4) 0.7474(3) 0.0420(11) Uani d . 1 C
H16 0.9799 0.6745 0.7565 0.050 Uiso calc R 1 H
C17 0.9316(4) 0.8703(4) 0.7617(3) 0.0371(10) Uani d . 1 C
C18 1.0754(4) 0.8196(5) 0.8067(3) 0.0495(12) Uani d . 1 C
H18 1.1400 0.7239 0.8240 0.059 Uiso calc R 1 H
C19 1.1218(5) 0.9076(5) 0.8255(4) 0.0541(12) Uani d . 1 C
H19 1.2171 0.8721 0.8551 0.065 Uiso calc R 1 H
C20 1.0264(5) 1.0498(5) 0.8004(3) 0.0512(12) Uani d . 1 C
H20 1.0569 1.1101 0.8141 0.061 Uiso calc R 1 H
C21 0.8855(4) 1.1031(4) 0.7550(3) 0.0406(10) Uani d . 1 C
H21 0.8225 1.1992 0.7383 0.049 Uiso calc R 1 H
C22 0.8361(4) 1.0157(4) 0.7339(3) 0.0330(9) Uani d . 1 C
C23 0.6668(5) 1.4930(5) 0.2908(5) 0.0553(13) Uani d . 1 C
O3 0.5002(3) 0.9352(3) 0.8545(2) 0.0507(8) Uani d . 1 O
C24 0.3948(5) 1.0314(4) 0.8777(3) 0.0414(10) Uani d . 1 C
H24 0.3642 1.1226 0.8315 0.050 Uiso calc R 1 H
C25 0.2042(5) 1.1331(5) 0.9874(4) 0.0643(14) Uani d . 1 C
H25A 0.2370 1.1434 1.0452 0.097 Uiso calc R 1 H
H25B 0.1163 1.1166 1.0037 0.097 Uiso calc R 1 H
H25C 0.1809 1.2178 0.9296 0.097 Uiso calc R 1 H
C26 0.3634(5) 0.8749(5) 1.0386(3) 0.0578(13) Uani d . 1 C
H26A 0.4465 0.8062 1.0159 0.087 Uiso calc R 1 H
H26B 0.2793 0.8525 1.0472 0.087 Uiso calc R 1 H
H26C 0.3914 0.8741 1.1029 0.087 Uiso calc R 1 H

loop_
_atom_site_aniso_label
_atom_site_aniso_U_11
_atom_site_aniso_U_22
_atom_site_aniso_U_33
_atom_site_aniso_U_12
_atom_site_aniso_U_13
_atom_site_aniso_U_23
Mn1 0.0380(5) 0.0242(5) 0.0558(6) -0.0184(4) -0.0095(4) 0.0013(4)
Cu1 0.0286(3) 0.0217(3) 0.0432(3) -0.0109(2) -0.0040(2) -0.0026(2)
S1 0.0658(9) 0.0495(8) 0.1064(13) -0.0139(7) 0.0121(9) 0.0073(8)
O1 0.0371(16) 0.0291(15) 0.071(2) -0.0194(13) -0.0179(15) 0.0044(14)
O2 0.0370(15) 0.0261(15) 0.0541(19) -0.0167(12) -0.0153(14) 0.0063(13)
N1 0.0273(17) 0.0248(17) 0.037(2) -0.0109(14) -0.0039(14) -0.0020(14)
N2 0.0268(17) 0.0213(16) 0.044(2) -0.0129(14) -0.0020(14) -0.0031(14)
N3 0.0344(18) 0.0222(17) 0.047(2) -0.0107(14) -0.0041(16) -0.0081(15)
N4 0.0337(19) 0.0292(18) 0.047(2) -0.0117(15) 0.0016(16) -0.0068(16)
N5 0.040(2) 0.042(2) 0.039(2) -0.0144(17) -0.0001(17) -0.0092(17)
N6 0.067(3) 0.064(3) 0.089(4) -0.037(2) 0.010(3) -0.032(3)
C1 0.033(2) 0.030(2) 0.034(2) -0.0177(18) -0.0013(18) -0.0026(18)
C2 0.029(2) 0.022(2) 0.038(2) -0.0117(16) -0.0024(17) -0.0043(18)
C3 0.027(2) 0.027(2) 0.037(2) -0.0143(17) -0.0015(17) -0.0011(17)
C4 0.035(2) 0.027(2) 0.060(3) -0.0161(18) -0.001(2) -0.004(2)
C5 0.030(2) 0.033(2) 0.069(3) -0.0124(19) -0.003(2) -0.005(2)
C6 0.031(2) 0.048(3) 0.063(3) -0.016(2) -0.011(2) -0.007(2)
C7 0.042(3) 0.044(3) 0.061(3) -0.026(2) -0.005(2) -0.014(2)
C8 0.033(2) 0.029(2) 0.039(2) -0.0149(18) -0.0025(18) -0.0060(18)
C9 0.040(2) 0.033(2) 0.051(3) -0.0197(19) 0.000(2) -0.014(2)
C10 0.041(2) 0.025(2) 0.057(3) -0.0132(18) -0.004(2) -0.012(2)
C11 0.047(3) 0.032(2) 0.075(4) -0.014(2) 0.004(2) -0.008(2)
C12 0.065(3) 0.038(3) 0.098(5) -0.018(3) -0.006(3) 0.009(3)
C13 0.059(3) 0.042(3) 0.099(5) -0.005(3) -0.020(3) 0.011(3)
C14 0.040(3) 0.033(3) 0.125(5) -0.006(2) 0.000(3) -0.028(3)
C15 0.043(2) 0.035(2) 0.054(3) -0.014(2) 0.008(2) -0.020(2)
C16 0.029(2) 0.029(2) 0.053(3) -0.0039(18) -0.001(2) -0.006(2)
C17 0.030(2) 0.036(2) 0.038(3) -0.0112(18) -0.0030(18) -0.0064(19)
C18 0.032(2) 0.046(3) 0.059(3) -0.008(2) -0.006(2) -0.014(2)
C19 0.034(2) 0.065(3) 0.060(3) -0.016(2) -0.012(2) -0.020(3)
C20 0.049(3) 0.054(3) 0.055(3) -0.026(2) -0.011(2) -0.014(2)
C21 0.040(2) 0.039(2) 0.040(3) -0.017(2) -0.003(2) -0.008(2)
C22 0.031(2) 0.036(2) 0.028(2) -0.0157(18) 0.0011(17) -0.0045(18)
C23 0.036(3) 0.041(3) 0.086(4) -0.014(2) 0.001(3) -0.021(3)
O3 0.0589(19) 0.0404(18) 0.047(2) -0.0181(16) 0.0105(15) -0.0147(15)
C24 0.045(3) 0.036(2) 0.041(3) -0.019(2) 0.000(2) -0.007(2)
C25 0.048(3) 0.059(3) 0.068(4) -0.010(2) 0.010(3) -0.020(3)
C26 0.067(3) 0.050(3) 0.042(3) -0.024(3) 0.003(2) -0.001(2)

loop_
_atom_type_symbol
_atom_type_description
_atom_type_scat_dispersion_real
_atom_type_scat_dispersion_imag
_atom_type_scat_source
C C 0.0033 0.0016 'International Tables Vol C Tables 4.2.6.8 and 6.1.1.4'
H H 0.0000 0.0000 'International Tables Vol C Tables 4.2.6.8 and 6.1.1.4'
N N 0.0061 0.0033 'International Tables Vol C Tables 4.2.6.8 and 6.1.1.4'
O O 0.0106 0.0060 'International Tables Vol C Tables 4.2.6.8 and 6.1.1.4'
S S 0.1246 0.1234 'International Tables Vol C Tables 4.2.6.8 and 6.1.1.4'
Mn Mn 0.3368 0.7283 'International Tables Vol C Tables 4.2.6.8 and 6.1.1.4'
Cu Cu 0.3201 1.2651 'International Tables Vol C Tables 4.2.6.8 and 6.1.1.4'

loop_
_geom_angle_atom_site_label_1
_geom_angle_atom_site_label_2
_geom_angle_atom_site_label_3
_geom_angle_site_symmetry_1
_geom_angle_site_symmetry_3
_geom_angle
O1 Mn1 O1 . 2_686 179.9990(10)
O1 Mn1 O2 . . 75.39(9)
O1 Mn1 O2 2_686 . 104.61(9)
O1 Mn1 O2 . 2_686 104.61(9)
O1 Mn1 O2 2_686 2_686 75.39(9)
O2 Mn1 O2 . 2_686 179.9990(10)
O1 Mn1 N6 . 2_686 90.22(15)
O1 Mn1 N6 2_686 2_686 89.78(15)
O2 Mn1 N6 . 2_686 86.65(13)
O2 Mn1 N6 2_686 2_686 93.35(13)
O1 Mn1 N6 . . 89.78(15)
O1 Mn1 N6 2_686 . 90.22(15)
O2 Mn1 N6 . . 93.36(13)
O2 Mn1 N6 2_686 . 86.65(13)
N6 Mn1 N6 2_686 . 180.00(14)
N2 Cu1 N3 . . 93.43(12)
N2 Cu1 N1 . . 85.44(12)
N3 Cu1 N1 . . 167.64(14)
N2 Cu1 N4 . . 163.73(14)
N3 Cu1 N4 . . 83.60(13)
N1 Cu1 N4 . . 94.04(13)
N2 Cu1 O3 . . 96.82(12)
N3 Cu1 O3 . . 93.99(12)
N1 Cu1 O3 . . 98.36(12)
N4 Cu1 O3 . . 99.34(12)
C1 O1 Mn1 . . 116.1(2)
C2 O2 Mn1 . . 115.1(2)
C1 N1 C22 . . 122.4(3)
C1 N1 Cu1 . . 112.1(2)
C22 N1 Cu1 . . 125.4(2)
C2 N2 C3 . . 120.4(3)
C2 N2 Cu1 . . 112.0(2)
C3 N2 Cu1 . . 126.6(2)
C9 N3 C10 . . 120.1(3)
C9 N3 Cu1 . . 126.8(3)
C10 N3 Cu1 . . 113.1(2)
C16 N4 C15 . . 121.9(3)
C16 N4 Cu1 . . 124.1(3)
C15 N4 Cu1 . . 113.0(2)
C24 N5 C25 . . 122.1(4)
C24 N5 C26 . . 120.7(4)
C25 N5 C26 . . 117.1(4)
C23 N6 Mn1 . . 139.0(4)
O1 C1 N1 . . 129.0(3)
O1 C1 C2 . . 116.1(3)
N1 C1 C2 . . 114.8(3)
O2 C2 N2 . . 129.0(3)
O2 C2 C1 . . 116.9(3)
N2 C2 C1 . . 114.1(3)
C4 C3 N2 . . 122.2(3)
C4 C3 C8 . . 118.2(3)
N2 C3 C8 . . 119.6(3)
C5 C4 C3 . . 121.6(4)
C5 C4 H4 . . 119.2
C3 C4 H4 . . 119.2
C4 C5 C6 . . 120.8(4)
C4 C5 H5 . . 119.6
C6 C5 H5 . . 119.6
C7 C6 C5 . . 118.1(4)
C7 C6 H6 . . 121.0
C5 C6 H6 . . 121.0
C6 C7 C8 . . 122.9(4)
C6 C7 H7 . . 118.6
C8 C7 H7 . . 118.6
C7 C8 C3 . . 117.9(3)
C7 C8 C9 . . 116.2(3)
C3 C8 C9 . . 125.6(3)
N3 C9 C8 . . 125.6(4)
N3 C9 H9 . . 117.2
C8 C9 H9 . . 117.2
N3 C10 C11 . . 109.1(3)
N3 C10 C15 . . 107.1(3)
C11 C10 C15 . . 113.4(4)
N3 C10 H10 . . 109.0
C11 C10 H10 . . 109.0
C15 C10 H10 . . 109.0
C10 C11 C12 . . 111.5(4)
C10 C11 H11A . . 109.3
C12 C11 H11A . . 109.3
C10 C11 H11B . . 109.3
C12 C11 H11B . . 109.3
H11A C11 H11B . . 108.0
C13 C12 C11 . . 109.7(4)
C13 C12 H12A . . 109.7
C11 C12 H12A . . 109.7
C13 C12 H12B . . 109.7
C11 C12 H12B . . 109.7
H12A C12 H12B . . 108.2
C14 C13 C12 . . 110.9(5)
C14 C13 H13A . . 109.5
C12 C13 H13A . . 109.5
C14 C13 H13B . . 109.5
C12 C13 H13B . . 109.5
H13A C13 H13B . . 108.0
C13 C14 C15 . . 113.5(4)
C13 C14 H14A . . 108.9
C15 C14 H14A . . 108.9
C13 C14 H14B . . 108.9
C15 C14 H14B . . 108.9
H14A C14 H14B . . 107.7
N4 C15 C10 . . 107.1(3)
N4 C15 C14 . . 116.7(4)
C10 C15 C14 . . 110.5(3)
N4 C15 H15 . . 107.4
C10 C15 H15 . . 107.4
C14 C15 H15 . . 107.4
N4 C16 C17 . . 126.9(4)
N4 C16 H16 . . 116.6
C17 C16 H16 . . 116.6
C22 C17 C18 . . 118.7(4)
C22 C17 C16 . . 126.6(3)
C18 C17 C16 . . 114.7(4)
C19 C18 C17 . . 121.6(4)
C19 C18 H18 . . 119.2
C17 C18 H18 . . 119.2
C18 C19 C20 . . 119.5(4)
C18 C19 H19 . . 120.2
C20 C19 H19 . . 120.2
C19 C20 C21 . . 120.3(4)
C19 C20 H20 . . 119.9
C21 C20 H20 . . 119.9
C20 C21 C22 . . 121.3(4)
C20 C21 H21 . . 119.4
C22 C21 H21 . . 119.4
C21 C22 C17 . . 118.5(3)
C21 C22 N1 . . 122.4(3)
C17 C22 N1 . . 119.0(3)
N6 C23 S1 . . 178.9(5)
C24 O3 Cu1 . . 124.6(3)
O3 C24 N5 . . 125.0(4)
O3 C24 H24 . . 117.5
N5 C24 H24 . . 117.5
N5 C25 H25A . . 109.5
N5 C25 H25B . . 109.5
H25A C25 H25B . . 109.5
N5 C25 H25C . . 109.5
H25A C25 H25C . . 109.5
H25B C25 H25C . . 109.5
N5 C26 H26A . . 109.5
N5 C26 H26B . . 109.5
H26A C26 H26B . . 109.5
N5 C26 H26C . . 109.5
H26A C26 H26C . . 109.5
H26B C26 H26C . . 109.5

loop_
_geom_bond_atom_site_label_1
_geom_bond_atom_site_label_2
_geom_bond_site_symmetry_2
_geom_bond_distance
Mn1 O1 . 2.170(3)
Mn1 O1 2_686 2.170(3)
Mn1 O2 . 2.184(2)
Mn1 O2 2_686 2.184(2)
Mn1 N6 2_686 2.226(5)
Mn1 N6 . 2.226(5)
Cu1 N2 . 1.947(3)
Cu1 N3 . 1.951(3)
Cu1 N1 . 1.954(3)
Cu1 N4 . 1.961(3)
Cu1 O3 . 2.310(3)
S1 C23 . 1.610(6)
O1 C1 . 1.250(4)
O2 C2 . 1.248(4)
N1 C1 . 1.324(4)
N1 C22 . 1.417(4)
N2 C2 . 1.329(4)
N2 C3 . 1.418(4)
N3 C9 . 1.279(5)
N3 C10 . 1.473(4)
N4 C16 . 1.279(5)
N4 C15 . 1.499(5)
N5 C24 . 1.319(5)
N5 C25 . 1.448(5)
N5 C26 . 1.456(5)
N6 C23 . 1.162(6)
C1 C2 . 1.544(5)
C3 C4 . 1.393(5)
C3 C8 . 1.419(5)
C4 C5 . 1.375(5)
C4 H4 . 0.9300
C5 C6 . 1.388(6)
C5 H5 . 0.9300
C6 C7 . 1.372(5)
C6 H6 . 0.9300
C7 C8 . 1.402(5)
C7 H7 . 0.9300
C8 C9 . 1.463(5)
C9 H9 . 0.9300
C10 C11 . 1.512(6)
C10 C15 . 1.522(5)
C10 H10 . 0.9800
C11 C12 . 1.534(6)
C11 H11A . 0.9700
C11 H11B . 0.9700
C12 C13 . 1.519(7)
C12 H12A . 0.9700
C12 H12B . 0.9700
C13 C14 . 1.499(7)
C13 H13A . 0.9700
C13 H13B . 0.9700
C14 C15 . 1.534(6)
C14 H14A . 0.9700
C14 H14B . 0.9700
C15 H15 . 0.9800
C16 C17 . 1.458(5)
C16 H16 . 0.9300
C17 C22 . 1.406(5)
C17 C18 . 1.412(5)
C18 C19 . 1.363(6)
C18 H18 . 0.9300
C19 C20 . 1.381(6)
C19 H19 . 0.9300
C20 C21 . 1.383(5)
C20 H20 . 0.9300
C21 C22 . 1.393(5)
C21 H21 . 0.9300
O3 C24 . 1.234(5)
C24 H24 . 0.9300
C25 H25A . 0.9600
C25 H25B . 0.9600
C25 H25C . 0.9600
C26 H26A . 0.9600
C26 H26B . 0.9600
C26 H26C . 0.9600

loop_
_geom_torsion_atom_site_label_1
_geom_torsion_atom_site_label_2
_geom_torsion_atom_site_label_3
_geom_torsion_atom_site_label_4
_geom_torsion_site_symmetry_1
_geom_torsion
O1 Mn1 O1 C1 2_686 1E1(2)
O2 Mn1 O1 C1 . -0.1(3)
O2 Mn1 O1 C1 2_686 179.9(3)
N6 Mn1 O1 C1 2_686 86.4(3)
N6 Mn1 O1 C1 . -93.6(3)
O1 Mn1 O2 C2 . 3.6(3)
O1 Mn1 O2 C2 2_686 -176.4(3)
O2 Mn1 O2 C2 2_686 -108(17)
N6 Mn1 O2 C2 2_686 -87.5(3)
N6 Mn1 O2 C2 . 92.5(3)
N2 Cu1 N1 C1 . -7.2(3)
N3 Cu1 N1 C1 . 78.0(6)
N4 Cu1 N1 C1 . 156.5(3)
O3 Cu1 N1 C1 . -103.5(3)
N2 Cu1 N1 C22 . 174.9(3)
N3 Cu1 N1 C22 . -99.9(6)
N4 Cu1 N1 C22 . -21.4(3)
O3 Cu1 N1 C22 . 78.7(3)
N3 Cu1 N2 C2 . -156.0(3)
N1 Cu1 N2 C2 . 11.7(3)
N4 Cu1 N2 C2 . -77.1(5)
O3 Cu1 N2 C2 . 109.6(3)
N3 Cu1 N2 C3 . 12.2(3)
N1 Cu1 N2 C3 . 179.8(3)
N4 Cu1 N2 C3 . 91.0(5)
O3 Cu1 N2 C3 . -82.3(3)
N2 Cu1 N3 C9 . 2.0(4)
N1 Cu1 N3 C9 . -82.4(7)
N4 Cu1 N3 C9 . -162.0(4)
O3 Cu1 N3 C9 . 99.1(4)
N2 Cu1 N3 C10 . -179.8(3)
N1 Cu1 N3 C10 . 95.9(6)
N4 Cu1 N3 C10 . 16.3(3)
O3 Cu1 N3 C10 . -82.7(3)
N2 Cu1 N4 C16 . 97.3(5)
N3 Cu1 N4 C16 . 177.5(4)
N1 Cu1 N4 C16 . 9.7(4)
O3 Cu1 N4 C16 . -89.5(3)
N2 Cu1 N4 C15 . -71.1(5)
N3 Cu1 N4 C15 . 9.1(3)
N1 Cu1 N4 C15 . -158.7(3)
O3 Cu1 N4 C15 . 102.1(3)
O1 Mn1 N6 C23 . -144.3(6)
O1 Mn1 N6 C23 2_686 35.7(6)
O2 Mn1 N6 C23 . 140.4(6)
O2 Mn1 N6 C23 2_686 -39.6(6)
N6 Mn1 N6 C23 2_686 5(6)
Mn1 O1 C1 N1 . 174.1(3)
Mn1 O1 C1 C2 . -2.8(4)
C22 N1 C1 O1 . 2.9(7)
Cu1 N1 C1 O1 . -175.0(4)
C22 N1 C1 C2 . 179.9(3)
Cu1 N1 C1 C2 . 1.9(4)
Mn1 O2 C2 N2 . 175.2(3)
Mn1 O2 C2 C1 . -6.1(4)
C3 N2 C2 O2 . -3.5(6)
Cu1 N2 C2 O2 . 165.4(4)
C3 N2 C2 C1 . 177.7(3)
Cu1 N2 C2 C1 . -13.3(4)
O1 C1 C2 O2 . 6.2(5)
N1 C1 C2 O2 . -171.1(4)
O1 C1 C2 N2 . -174.9(3)
N1 C1 C2 N2 . 7.8(5)
C2 N2 C3 C4 . -34.5(6)
Cu1 N2 C3 C4 . 158.3(3)
C2 N2 C3 C8 . 148.1(4)
Cu1 N2 C3 C8 . -19.1(5)
N2 C3 C4 C5 . 176.7(4)
C8 C3 C4 C5 . -5.8(6)
C3 C4 C5 C6 . -0.5(7)
C4 C5 C6 C7 . 4.7(7)
C5 C6 C7 C8 . -2.5(7)
C6 C7 C8 C3 . -3.7(6)
C6 C7 C8 C9 . 171.0(4)
C4 C3 C8 C7 . 7.7(6)
N2 C3 C8 C7 . -174.7(4)
C4 C3 C8 C9 . -166.4(4)
N2 C3 C8 C9 . 11.1(6)
C10 N3 C9 C8 . 172.5(4)
Cu1 N3 C9 C8 . -9.3(6)
C7 C8 C9 N3 . -170.6(4)
C3 C8 C9 N3 . 3.6(7)
C9 N3 C10 C11 . -95.6(5)
Cu1 N3 C10 C11 . 86.0(3)
C9 N3 C10 C15 . 141.3(4)
Cu1 N3 C10 C15 . -37.1(4)
N3 C10 C11 C12 . -173.3(4)
C15 C10 C11 C12 . -54.0(5)
C10 C11 C12 C13 . 56.7(6)
C11 C12 C13 C14 . -57.7(6)
C12 C13 C14 C15 . 56.2(6)
C16 N4 C15 C10 . 160.2(4)
Cu1 N4 C15 C10 . -31.1(4)
C16 N4 C15 C14 . 35.9(6)
Cu1 N4 C15 C14 . -155.4(3)
N3 C10 C15 N4 . 42.5(4)
C11 C10 C15 N4 . -78.0(4)
N3 C10 C15 C14 . 170.5(4)
C11 C10 C15 C14 . 50.0(5)
C13 C14 C15 N4 . 71.2(5)
C13 C14 C15 C10 . -51.4(6)
C15 N4 C16 C17 . 171.7(4)
Cu1 N4 C16 C17 . 4.2(6)
N4 C16 C17 C22 . -12.8(7)
N4 C16 C17 C18 . 168.3(4)
C22 C17 C18 C19 . 1.4(6)
C16 C17 C18 C19 . -179.6(4)
C17 C18 C19 C20 . 0.2(7)
C18 C19 C20 C21 . -1.0(7)
C19 C20 C21 C22 . 0.2(7)
C20 C21 C22 C17 . 1.3(6)
C20 C21 C22 N1 . -179.6(4)
C18 C17 C22 C21 . -2.1(6)
C16 C17 C22 C21 . 179.0(4)
C18 C17 C22 N1 . 178.8(4)
C16 C17 C22 N1 . 0.0(6)
C1 N1 C22 C21 . 22.4(6)
Cu1 N1 C22 C21 . -160.0(3)
C1 N1 C22 C17 . -158.6(4)
Cu1 N1 C22 C17 . 19.1(5)
Mn1 N6 C23 S1 . -11E1(3)
N2 Cu1 O3 C24 . -11.7(3)
N3 Cu1 O3 C24 . -105.7(3)
N1 Cu1 O3 C24 . 74.6(3)
N4 Cu1 O3 C24 . 170.2(3)
Cu1 O3 C24 N5 . 164.0(3)
C25 N5 C24 O3 . 177.1(4)
C26 N5 C24 O3 . -0.2(6)
